data_2241338
loop_
_publ_author_name
'Baker, Tessa M.'
'Howard, Kevin M.'
'Brennessel, William W.'
'Neidig, Michael L.'

_publ_section_title
;
 Crystal structure of a third polymorph of
 tris(acetylacetonato-\k^2^<i>O</i>,<i>O</i>')iron(III)
;
_journal_coeditor_code VN2103
_journal_issue 12
_journal_name_full 'Acta Crystallographica Section E'
_journal_page_first m228
_journal_page_last m229
_journal_paper_doi 10.1107/S2056989015021805
_journal_volume 71
_journal_year 2015
_chemical_formula_iupac '[Fe (C5 H7 O2)3]'
_chemical_formula_moiety 'C15 H21 Fe O6'
_chemical_formula_sum 'C15 H21 Fe O6'
_chemical_formula_weight 353.17
_chemical_name_common tris(acetylacetonato)iron(III)
_chemical_name_systematic
;
Tris(acetylacetonato-\k^2^<i>O</i>,<i>O</i>')iron(III)
;
_space_group_crystal_system monoclinic
_space_group_IT_number 14
_space_group_name_Hall '-P 2yn'
_space_group_name_H-M_alt 'P 1 21/n 1'
_symmetry_space_group_name_Hall '-P 2yn'
_symmetry_space_group_name_H-M 'P 1 21/n 1'
_atom_sites_solution_hydrogens geom
_atom_sites_solution_primary heavy
_atom_sites_solution_secondary difmap
_audit_creation_method SHELXL-2014/7
_cell_angle_alpha 90
_cell_angle_beta 90.108(7)
_cell_angle_gamma 90
_cell_formula_units_Z 4
_cell_length_a 8.011(3)
_cell_length_b 13.092(5)
_cell_length_c 15.808(6)
_cell_measurement_reflns_used 3703
_cell_measurement_temperature 100.0(5)
_cell_measurement_theta_max 37.87
_cell_measurement_theta_min 2.85
_cell_volume 1657.9(11)
_computing_cell_refinement
;
SAINT (Bruker, 2013)
;
_computing_data_collection
;
APEX2 (Bruker, 2014)
;
_computing_data_reduction
;
SAINT (Bruker, 2013)
;
_computing_molecular_graphics
;
SHELXTL (Sheldrick, 2008)
;
_computing_publication_material
;
SHELXTL (Sheldrick, 2008)
;
_computing_structure_refinement
;
SHELXL2014 (Sheldrick, 2015)
;
_computing_structure_solution
;
SHELXS2013 (Sheldrick, 2008)
;
_diffrn_ambient_temperature 100.0(5)
_diffrn_measured_fraction_theta_full 1.000
_diffrn_measured_fraction_theta_max 0.978
_diffrn_measurement_device_type 'Bruker SMART APEXII CCD platform'
_diffrn_measurement_method '\w scans'
_diffrn_radiation_type MoK\a
_diffrn_radiation_wavelength 0.71073
_diffrn_reflns_av_R_equivalents 0.0412
_diffrn_reflns_limit_h_max 13
_diffrn_reflns_limit_h_min -14
_diffrn_reflns_limit_k_max 22
_diffrn_reflns_limit_k_min -22
_diffrn_reflns_limit_l_max 27
_diffrn_reflns_limit_l_min -27
_diffrn_reflns_number 52218
_diffrn_reflns_theta_full 37.785
_diffrn_reflns_theta_max 38.564
_diffrn_reflns_theta_min 1.288
_exptl_absorpt_coefficient_mu 0.934
_exptl_absorpt_correction_T_max 0.7476
_exptl_absorpt_correction_T_min 0.6415
_exptl_absorpt_correction_type multi-scan
_exptl_absorpt_process_details
;
(SADABS; Sheldrick, 2014)
;
_exptl_crystal_colour red
_exptl_crystal_density_diffrn 1.415
_exptl_crystal_description 'rectangular prism'
_exptl_crystal_F_000 740
_exptl_crystal_size_max 0.48
_exptl_crystal_size_mid 0.20
_exptl_crystal_size_min 0.06
_refine_diff_density_max 0.498
_refine_diff_density_min -0.578
_refine_ls_extinction_method none
_refine_ls_goodness_of_fit_ref 1.058
_refine_ls_hydrogen_treatment constr
_refine_ls_matrix_type full
_refine_ls_number_parameters 206
_refine_ls_number_reflns 9058
_refine_ls_number_restraints 0
_refine_ls_restrained_S_all 1.058
_refine_ls_R_factor_all 0.0408
_refine_ls_R_factor_gt 0.0312
_refine_ls_shift/su_max 0.002
_refine_ls_shift/su_mean 0.000
_refine_ls_structure_factor_coef Fsqd
_refine_ls_weighting_details 'w=1/[\s^2^(Fo^2^)+(0.0422P)^2^+0.1283P] where P=(Fo^2^+2Fc^2^)/3'
_refine_ls_weighting_scheme calc
_refine_ls_wR_factor_gt 0.0772
_refine_ls_wR_factor_ref 0.0809
_reflns_number_gt 7693
_reflns_number_total 9058
_reflns_threshold_expression 'I > 2\s(I)'
_cod_data_source_file vn2103sup1.cif
_cod_data_source_block I
_cod_original_cell_volume 1658.1(10)
_cod_database_code 2241338
_shelx_space_group_comment
;
The symmetry employed for this shelxl refinement is uniquely defined
by the following loop, which should always be used as a source of
symmetry information in preference to the above space-group names.
They are only intended as comments.
;
_shelx_estimated_absorpt_t_min 0.663
_shelx_estimated_absorpt_t_max 0.946

loop_
_space_group_symop_operation_xyz
'x, y, z'
'-x+1/2, y+1/2, -z+1/2'
'-x, -y, -z'
'x-1/2, -y-1/2, z-1/2'

loop_
_atom_site_type_symbol
_atom_site_label
_atom_site_fract_x
_atom_site_fract_y
_atom_site_fract_z
_atom_site_U_iso_or_equiv
_atom_site_adp_type
_atom_site_calc_flag
_atom_site_occupancy
Fe Fe1 0.45028(2) 0.51493(2) 0.25157(2) 0.01370(3) Uani d 1
O O1 0.34731(10) 0.56636(5) 0.35904(4) 0.01882(13) Uani d 1
O O2 0.45230(9) 0.37683(5) 0.30543(4) 0.01803(12) Uani d 1
O O3 0.22215(9) 0.49718(5) 0.20055(5) 0.01809(12) Uani d 1
O O4 0.54074(9) 0.44882(6) 0.14732(4) 0.01907(12) Uani d 1
O O5 0.44928(9) 0.65608(5) 0.20532(4) 0.01776(12) Uani d 1
O O6 0.68337(9) 0.54067(5) 0.29194(5) 0.01786(12) Uani d 1
C C1 0.24199(14) 0.58184(9) 0.49814(6) 0.02391(19) Uani d 1
H H1A 0.2763 0.6533 0.4922 0.036 Uiso calc 1
H H1B 0.2799 0.5555 0.5529 0.036 Uiso calc 1
H H1C 0.1201 0.5773 0.4948 0.036 Uiso calc 1
C C2 0.31834(12) 0.51942(7) 0.42813(6) 0.01747(15) Uani d 1
C C3 0.34901(13) 0.41562(8) 0.44180(6) 0.01941(16) Uani d 1
H H3A 0.3256 0.3883 0.4962 0.023 Uiso calc 1
C C4 0.41212(11) 0.34971(7) 0.38019(6) 0.01657(15) Uani d 1
C C5 0.43362(15) 0.23768(8) 0.39930(7) 0.02404(19) Uani d 1
H H5A 0.5452 0.2157 0.3818 0.036 Uiso calc 1
H H5B 0.3492 0.1983 0.3684 0.036 Uiso calc 1
H H5C 0.4204 0.2262 0.4602 0.036 Uiso calc 1
C C6 -0.00658(14) 0.44499(9) 0.11612(7) 0.0257(2) Uani d 1
H H6A -0.0578 0.5103 0.1317 0.039 Uiso calc 1
H H6B -0.0571 0.3899 0.1494 0.039 Uiso calc 1
H H6C -0.0249 0.4320 0.0558 0.039 Uiso calc 1
C C7 0.17850(12) 0.44918(7) 0.13395(6) 0.01805(16) Uani d 1
C C8 0.28949(14) 0.40143(9) 0.07851(7) 0.0253(2) Uani d 1
H H8A 0.2443 0.3651 0.0318 0.030 Uiso calc 1
C C9 0.46286(14) 0.40398(7) 0.08771(6) 0.02005(16) Uani d 1
C C10 0.57164(17) 0.35230(10) 0.02260(8) 0.0309(2) Uani d 1
H H10A 0.6496 0.4022 -0.0013 0.046 Uiso calc 1
H H10B 0.5014 0.3243 -0.0226 0.046 Uiso calc 1
H H10C 0.6346 0.2969 0.0495 0.046 Uiso calc 1
C C11 0.51133(13) 0.82920(7) 0.17750(6) 0.01980(17) Uani d 1
H H11A 0.4886 0.8213 0.1169 0.030 Uiso calc 1
H H11B 0.6042 0.8770 0.1855 0.030 Uiso calc 1
H H11C 0.4116 0.8558 0.2058 0.030 Uiso calc 1
C C12 0.55669(12) 0.72745(6) 0.21471(5) 0.01511(14) Uani d 1
C C13 0.71029(11) 0.71624(7) 0.25599(6) 0.01816(15) Uani d 1
H H13A 0.7801 0.7746 0.2609 0.022 Uiso calc 1
C C14 0.76718(11) 0.62403(7) 0.29054(6) 0.01557(14) Uani d 1
C C15 0.93944(13) 0.61963(8) 0.32810(7) 0.02235(18) Uani d 1
H H15A 0.9331 0.5932 0.3860 0.034 Uiso calc 1
H H15B 0.9879 0.6884 0.3289 0.034 Uiso calc 1
H H15C 1.0097 0.5744 0.2939 0.034 Uiso calc 1

loop_
_atom_site_aniso_label
_atom_site_aniso_U_11
_atom_site_aniso_U_22
_atom_site_aniso_U_33
_atom_site_aniso_U_12
_atom_site_aniso_U_13
_atom_site_aniso_U_23
Fe1 0.01298(5) 0.01363(5) 0.01448(5) -0.00062(4) 0.00053(5) -0.00014(4)
O1 0.0206(3) 0.0188(3) 0.0170(3) 0.0029(2) 0.0013(2) -0.0015(2)
O2 0.0210(3) 0.0148(3) 0.0183(3) -0.0001(2) 0.0040(2) 0.0009(2)
O3 0.0150(3) 0.0211(3) 0.0182(3) -0.0018(2) -0.0002(2) -0.0028(2)
O4 0.0180(3) 0.0215(3) 0.0177(3) 0.0000(2) 0.0024(2) -0.0022(2)
O5 0.0155(3) 0.0167(3) 0.0210(3) -0.0015(2) -0.0029(2) 0.0028(2)
O6 0.0151(3) 0.0159(3) 0.0225(3) -0.0001(2) -0.0033(2) 0.0012(2)
C1 0.0207(4) 0.0325(5) 0.0185(4) 0.0061(4) 0.0001(3) -0.0066(4)
C2 0.0132(3) 0.0235(4) 0.0157(3) 0.0009(3) -0.0012(3) -0.0034(3)
C3 0.0198(4) 0.0231(4) 0.0154(3) 0.0001(3) 0.0015(3) 0.0013(3)
C4 0.0137(3) 0.0176(3) 0.0184(4) -0.0023(3) -0.0003(3) 0.0023(3)
C5 0.0267(5) 0.0183(4) 0.0272(5) -0.0005(3) 0.0032(4) 0.0065(3)
C6 0.0187(4) 0.0345(5) 0.0238(5) -0.0066(4) -0.0048(4) -0.0005(4)
C7 0.0186(4) 0.0165(3) 0.0190(4) -0.0037(3) -0.0020(3) 0.0015(3)
C8 0.0241(5) 0.0283(5) 0.0235(4) -0.0038(4) -0.0006(4) -0.0093(4)
C9 0.0250(5) 0.0168(4) 0.0184(4) 0.0000(3) 0.0038(3) -0.0028(3)
C10 0.0331(6) 0.0315(5) 0.0281(5) 0.0022(5) 0.0081(4) -0.0113(4)
C11 0.0236(4) 0.0156(3) 0.0202(4) 0.0012(3) 0.0002(3) 0.0019(3)
C12 0.0167(4) 0.0142(3) 0.0144(3) 0.0006(3) 0.0031(3) -0.0004(2)
C13 0.0150(3) 0.0153(3) 0.0241(4) -0.0014(3) -0.0002(3) -0.0008(3)
C14 0.0129(3) 0.0173(3) 0.0165(3) 0.0010(3) 0.0005(3) -0.0027(3)
C15 0.0147(4) 0.0240(4) 0.0283(4) 0.0009(3) -0.0047(3) -0.0041(3)

loop_
_atom_type_symbol
_atom_type_description
_atom_type_scat_dispersion_real
_atom_type_scat_dispersion_imag
_atom_type_scat_source
C C 0.0033 0.0016 'International Tables Vol C Tables 4.2.6.8 and 6.1.1.4'
H H 0.0000 0.0000 'International Tables Vol C Tables 4.2.6.8 and 6.1.1.4'
O O 0.0106 0.0060 'International Tables Vol C Tables 4.2.6.8 and 6.1.1.4'
Fe Fe 0.3463 0.8444 'International Tables Vol C Tables 4.2.6.8 and 6.1.1.4'

loop_
_geom_angle_atom_site_label_1
_geom_angle_atom_site_label_2
_geom_angle_atom_site_label_3
_geom_angle
O5 Fe1 O2 176.37(3)
O5 Fe1 O4 95.77(4)
O2 Fe1 O4 87.52(4)
O5 Fe1 O6 87.93(3)
O2 Fe1 O6 90.56(3)
O4 Fe1 O6 89.79(4)
O5 Fe1 O1 89.89(3)
O2 Fe1 O1 86.90(3)
O4 Fe1 O1 173.63(3)
O6 Fe1 O1 93.35(4)
O5 Fe1 O3 87.53(3)
O2 Fe1 O3 94.18(3)
O4 Fe1 O3 87.13(4)
O6 Fe1 O3 174.22(3)
O1 Fe1 O3 90.21(4)
C2 O1 Fe1 129.75(7)
C4 O2 Fe1 130.12(6)
C7 O3 Fe1 129.53(7)
C9 O4 Fe1 129.22(7)
C12 O5 Fe1 129.38(6)
C14 O6 Fe1 128.80(6)
C2 C1 H1A 109.5
C2 C1 H1B 109.5
H1A C1 H1B 109.5
C2 C1 H1C 109.5
H1A C1 H1C 109.5
H1B C1 H1C 109.5
O1 C2 C3 124.68(9)
O1 C2 C1 116.28(9)
C3 C2 C1 119.03(9)
C4 C3 C2 123.82(9)
C4 C3 H3A 118.1
C2 C3 H3A 118.1
O2 C4 C3 124.50(9)
O2 C4 C5 115.31(9)
C3 C4 C5 120.19(9)
C4 C5 H5A 109.5
C4 C5 H5B 109.5
H5A C5 H5B 109.5
C4 C5 H5C 109.5
H5A C5 H5C 109.5
H5B C5 H5C 109.5
C7 C6 H6A 109.5
C7 C6 H6B 109.5
H6A C6 H6B 109.5
C7 C6 H6C 109.5
H6A C6 H6C 109.5
H6B C6 H6C 109.5
O3 C7 C8 124.38(10)
O3 C7 C6 116.10(9)
C8 C7 C6 119.51(9)
C9 C8 C7 123.91(9)
C9 C8 H8A 118.0
C7 C8 H8A 118.0
O4 C9 C8 125.04(9)
O4 C9 C10 115.38(10)
C8 C9 C10 119.57(10)
C9 C10 H10A 109.5
C9 C10 H10B 109.5
H10A C10 H10B 109.5
C9 C10 H10C 109.5
H10A C10 H10C 109.5
H10B C10 H10C 109.5
C12 C11 H11A 109.5
C12 C11 H11B 109.5
H11A C11 H11B 109.5
C12 C11 H11C 109.5
H11A C11 H11C 109.5
H11B C11 H11C 109.5
O5 C12 C13 124.65(8)
O5 C12 C11 116.15(9)
C13 C12 C11 119.20(8)
C12 C13 C14 123.87(8)
C12 C13 H13A 118.1
C14 C13 H13A 118.1
O6 C14 C13 124.79(9)
O6 C14 C15 116.19(8)
C13 C14 C15 119.01(8)
C14 C15 H15A 109.5
C14 C15 H15B 109.5
H15A C15 H15B 109.5
C14 C15 H15C 109.5
H15A C15 H15C 109.5
H15B C15 H15C 109.5

loop_
_geom_bond_atom_site_label_1
_geom_bond_atom_site_label_2
_geom_bond_distance
_geom_bond_publ_flag
Fe1 O5 1.9874(9) y
Fe1 O2 1.9986(9) y
Fe1 O4 1.9987(9) y
Fe1 O6 2.0008(9) y
Fe1 O1 2.0063(9) y
Fe1 O3 2.0098(10) y
O1 C2 1.2747(13) ?
O2 C4 1.2759(12) ?
O3 C7 1.2745(12) ?
O4 C9 1.2726(12) ?
O5 C12 1.2788(12) ?
O6 C14 1.2816(12) ?
C1 C2 1.5065(14) ?
C1 H1A 0.9800 ?
C1 H1B 0.9800 ?
C1 H1C 0.9800 ?
C2 C3 1.3979(15) ?
C3 C4 1.3966(14) ?
C3 H3A 0.9500 ?
C4 C5 1.5073(14) ?
C5 H5A 0.9800 ?
C5 H5B 0.9800 ?
C5 H5C 0.9800 ?
C6 C7 1.5097(16) ?
C6 H6A 0.9800 ?
C6 H6B 0.9800 ?
C6 H6C 0.9800 ?
C7 C8 1.3973(15) ?
C8 C9 1.3967(17) ?
C8 H8A 0.9500 ?
C9 C10 1.5100(15) ?
C10 H10A 0.9800 ?
C10 H10B 0.9800 ?
C10 H10C 0.9800 ?
C11 C12 1.5006(13) ?
C11 H11A 0.9800 ?
C11 H11B 0.9800 ?
C11 H11C 0.9800 ?
C12 C13 1.3994(14) ?
C13 C14 1.4010(13) ?
C13 H13A 0.9500 ?
C14 C15 1.5024(14) ?
C15 H15A 0.9800 ?
C15 H15B 0.9800 ?
C15 H15C 0.9800 ?

loop_
_geom_hbond_atom_site_label_D
_geom_hbond_atom_site_label_H
_geom_hbond_atom_site_label_A
_geom_hbond_site_symmetry_A
_geom_hbond_distance_DH
_geom_hbond_distance_HA
_geom_hbond_distance_DA
_geom_hbond_angle_DHA
C11 H11C O3 2 0.98 2.60 3.4736(15) 148.1
C15 H15C O3 1_655 0.98 2.47 3.4326(15) 166.8

loop_
_geom_torsion_atom_site_label_1
_geom_torsion_atom_site_label_2
_geom_torsion_atom_site_label_3
_geom_torsion_atom_site_label_4
_geom_torsion
Fe1 O1 C2 C3 -2.73(15)
Fe1 O1 C2 C1 178.71(7)
O1 C2 C3 C4 -1.55(16)
C1 C2 C3 C4 176.97(10)
Fe1 O2 C4 C3 2.61(14)
Fe1 O2 C4 C5 -178.63(7)
C2 C3 C4 O2 1.63(16)
C2 C3 C4 C5 -177.08(9)
Fe1 O3 C7 C8 -3.57(15)
Fe1 O3 C7 C6 176.19(7)
O3 C7 C8 C9 -2.61(18)
C6 C7 C8 C9 177.64(11)
Fe1 O4 C9 C8 7.50(16)
Fe1 O4 C9 C10 -173.67(8)
C7 C8 C9 O4 0.58(19)
C7 C8 C9 C10 -178.20(11)
Fe1 O5 C12 C13 5.79(14)
Fe1 O5 C12 C11 -174.69(6)
O5 C12 C13 C14 1.60(15)
C11 C12 C13 C14 -177.90(9)
Fe1 O6 C14 C13 -2.54(14)
Fe1 O6 C14 C15 178.36(7)
C12 C13 C14 O6 -3.25(16)
C12 C13 C14 C15 175.82(9)

_cod_database_fobs_code 2241338
